data_7116305
loop_
_publ_author_name
'Moriyama, Katsuhiko'
'Ishida, Kazuma'
'Togo, Hideo'

_publ_section_title
;
 Regioselective Csp(2)-H dual functionalization of indoles using
 hypervalent iodine(iii): bromo-amination via 1,3-migration of imides on
 indolyl(phenyl)iodonium imides.
;
_journal_issue 12
_journal_name_full 'Chemical communications (Cambridge, England)'
_journal_page_first 2273
_journal_page_last 2276
_journal_paper_doi 10.1039/c4cc09077b
_journal_volume 51
_journal_year 2015
_chemical_formula_sum 'C27 H30 N3 O5 S2'
_chemical_formula_weight 540.66
_chemical_name_common a140723mor1
_space_group_crystal_system triclinic
_space_group_IT_number 2
_space_group_name_Hall '-P 1'
_space_group_name_H-M_alt 'P -1'
_symmetry_space_group_name_Hall '-P 1'
_symmetry_space_group_name_H-M 'P -1'
_atom_sites_solution_hydrogens geom
_audit_update_record
;
2014-09-08 deposited with the CCDC.
2014-12-16 downloaded from the CCDC.
;
_cell_angle_alpha 79.1933(10)
_cell_angle_beta 86.0059(12)
_cell_angle_gamma 82.6050(12)
_cell_formula_units_Z 2
_cell_length_a 9.5145(9)
_cell_length_b 11.3505(10)
_cell_length_c 12.4229(11)
_cell_measurement_temperature 173.(2)
_cell_volume 1305.4(2)
_computing_cell_refinement 'SAINT V8.34A (Bruker AXS Inc., 2013)'
_computing_data_collection 'APEX2 (Bruker AXS, 2006)'
_computing_data_reduction 'SAINT V8.34A (Bruker AXS Inc., 2013)'
_computing_molecular_graphics 'XSHEL (Bruker AXS,2002)'
_computing_publication_material 'XCIF (Bruker AXS, 2001)'
_computing_structure_refinement 'SHELXL-2014 (Sheldrick, 2014)'
_computing_structure_solution 'SHELXS-97 (Sheldrick, 1997)'
_diffrn_ambient_temperature 173.(2)
_diffrn_measured_fraction_theta_full 0.982
_diffrn_measured_fraction_theta_max 0.868
_diffrn_measurement_device_type 'Bruker APEXII CCD area detector'
_diffrn_measurement_method 'Phi and Omega scans'
_diffrn_radiation_monochromator graphite
_diffrn_radiation_type MoK\a
_diffrn_radiation_wavelength 0.71073
_diffrn_reflns_av_R_equivalents 0.0158
_diffrn_reflns_av_unetI/netI 0.0465
_diffrn_reflns_limit_h_max 10
_diffrn_reflns_limit_h_min -12
_diffrn_reflns_limit_k_max 15
_diffrn_reflns_limit_k_min -15
_diffrn_reflns_limit_l_max 13
_diffrn_reflns_limit_l_min -16
_diffrn_reflns_number 7744
_diffrn_reflns_theta_full 25.500
_diffrn_reflns_theta_max 28.74
_diffrn_reflns_theta_min 1.67
_diffrn_source 'fine-focus sealed tube'
_exptl_absorpt_coefficient_mu 0.247
_exptl_absorpt_correction_T_max 0.98
_exptl_absorpt_correction_T_min 0.95
_exptl_absorpt_correction_type empirical
_exptl_absorpt_process_details 'SADABS (Sheldrick 1996)'
_exptl_crystal_colour colourless
_exptl_crystal_density_diffrn 1.375
_exptl_crystal_density_method 'not measured'
_exptl_crystal_description Prismatic
_exptl_crystal_F_000 570
_exptl_crystal_size_max 0.200
_exptl_crystal_size_mid 0.100
_exptl_crystal_size_min 0.100
_refine_diff_density_max 0.952
_refine_diff_density_min -0.776
_refine_ls_extinction_method none
_refine_ls_goodness_of_fit_ref 1.044
_refine_ls_hydrogen_treatment constr
_refine_ls_matrix_type full
_refine_ls_number_parameters 364
_refine_ls_number_reflns 5883
_refine_ls_number_restraints 32
_refine_ls_restrained_S_all 1.047
_refine_ls_R_factor_all 0.0762
_refine_ls_R_factor_gt 0.0528
_refine_ls_shift/su_max 0.000
_refine_ls_shift/su_mean 0.000
_refine_ls_structure_factor_coef Fsqd
_refine_ls_weighting_details 'w=1/[\s^2^(Fo^2^)+(0.0887P)^2^+0.5599P] where P=(Fo^2^+2Fc^2^)/3'
_refine_ls_weighting_scheme calc
_refine_ls_wR_factor_gt 0.1411
_refine_ls_wR_factor_ref 0.1620
_reflns_number_gt 4372
_reflns_number_total 5883
_reflns_threshold_expression 'I > 2\s(I)'
_cod_data_source_file c4cc09077b2.cif
_cod_data_source_block I
_cod_depositor_comments 'Adding full bibliography for 7116301--7116305.cif.'
_cod_database_code 7116305

loop_
_space_group_symop_operation_xyz
'x, y, z'
'-x, -y, -z'

loop_
_atom_site_type_symbol
_atom_site_label
_atom_site_fract_x
_atom_site_fract_y
_atom_site_fract_z
_atom_site_U_iso_or_equiv
_atom_site_adp_type
_atom_site_calc_flag
_atom_site_refinement_flags_adp
_atom_site_refinement_flags_occupancy
_atom_site_refinement_flags_posn
_atom_site_occupancy
_atom_site_disorder_assembly
_atom_site_disorder_group
O O6 0.510(6) 0.490(4) -0.014(3) 0.103(4) Uani d U P . 0.5 A -1
C C26 0.488(3) 0.377(2) -0.1389(13) 0.130(7) Uani d U P D 0.5 A -1
H H26A 0.4683 0.2965 -0.148 0.195 Uiso calc U P R 0.5 A -1
H H26B 0.5872 0.3864 -0.16 0.195 Uiso calc U P R 0.5 A -1
H H26C 0.4264 0.4387 -0.1857 0.195 Uiso calc U P R 0.5 A -1
C C27 0.4586(10) 0.3898(11) -0.0220(11) 0.098(3) Uani d U P D 0.5 A -1
C C28 0.4644(15) 0.5060(14) 0.0995(9) 0.115(4) Uani d U P . 0.5 A -1
H H28A 0.3608 0.5033 0.1115 0.138 Uiso calc U P R 0.5 A -1
H H28B 0.5135 0.4409 0.1532 0.138 Uiso calc U P R 0.5 A -1
C C29 0.500(4) 0.622(3) 0.1128(18) 0.175(11) Uani d U P . 0.5 A -1
H H29A 0.4714 0.6356 0.1872 0.263 Uiso calc U P R 0.5 A -1
H H29B 0.6031 0.6237 0.1009 0.263 Uiso calc U P R 0.5 A -1
H H29C 0.451 0.6859 0.0593 0.263 Uiso calc U P R 0.5 A -1
O O5 0.4140(8) 0.3565(12) 0.0600(8) 0.201(7) Uani d . P . 0.5 A -1
C C1 0.0019(2) 0.2745(2) 0.50159(18) 0.0202(5) Uani d . . . 1 . .
C C2 0.0048(2) 0.1131(2) 0.65271(18) 0.0185(5) Uani d . . . 1 . .
C C3 -0.1326(2) 0.1710(2) 0.63697(18) 0.0199(5) Uani d . . . 1 . .
C C4 -0.2490(3) 0.1342(2) 0.7009(2) 0.0265(5) Uani d . . . 1 . .
H H4 -0.3415 0.1752 0.6885 0.032 Uiso calc U . R 1 . .
C C5 -0.2253(3) 0.0350(3) 0.7840(2) 0.0292(6) Uani d . . . 1 . .
H H5 -0.3028 0.0076 0.8302 0.035 Uiso calc U . R 1 . .
C C6 -0.0898(3) -0.0251(2) 0.8007(2) 0.0290(6) Uani d . . . 1 . .
H H6 -0.0761 -0.0933 0.858 0.035 Uiso calc U . R 1 . .
C C7 0.0264(3) 0.0130(2) 0.7348(2) 0.0249(5) Uani d . . . 1 . .
H H7 0.1187 -0.0291 0.7461 0.03 Uiso calc U . R 1 . .
C C8 0.1031(2) 0.1709(2) 0.56243(18) 0.0182(5) Uani d . . . 1 . .
C C9 0.1610(3) 0.0842(2) 0.48279(19) 0.0231(5) Uani d . . . 1 . .
H H9A 0.1943 0.0031 0.524 0.028 Uiso calc U . R 1 . .
H H9B 0.0867 0.0763 0.4335 0.028 Uiso calc U . R 1 . .
C C10 0.2410(2) 0.2157(2) 0.59400(18) 0.0186(5) Uani d . . . 1 . .
H H10 0.222 0.3029 0.6003 0.022 Uiso calc U . R 1 . .
C C11 0.2834(3) 0.1416(2) 0.4177(2) 0.0273(6) Uani d . . . 1 . .
H H11A 0.3551 0.08 0.3929 0.033 Uiso calc U . R 1 . .
H H11B 0.2499 0.2014 0.3532 0.033 Uiso calc U . R 1 . .
C C12 0.2580(3) 0.1807(3) 0.7980(2) 0.0333(6) Uani d . . . 1 . .
H H12 0.2037 0.2571 0.7977 0.04 Uiso calc U . R 1 . .
C C13 0.2981(2) 0.1421(2) 0.6994(2) 0.0217(5) Uani d . . . 1 . .
C C14 0.3799(3) 0.0310(2) 0.7014(2) 0.0260(5) Uani d . . . 1 . .
H H14 0.4097 0.0046 0.6343 0.031 Uiso calc U . R 1 . .
C C15 0.4186(3) -0.0417(3) 0.8002(2) 0.0325(6) Uani d . . . 1 . .
H H15 0.4744 -0.1174 0.8005 0.039 Uiso calc U . R 1 . .
C C16 0.3758(3) -0.0037(3) 0.8980(2) 0.0384(7) Uani d . . . 1 . .
H H16 0.4004 -0.0541 0.9657 0.046 Uiso calc U . R 1 . .
C C17 0.2969(4) 0.1080(3) 0.8973(2) 0.0419(7) Uani d . . . 1 . .
H H17 0.2695 0.135 0.9644 0.05 Uiso calc U . R 1 . .
C C18 -0.1850(3) 0.3389(3) 0.2140(2) 0.0342(6) Uani d . . . 1 . .
H H18 -0.2594 0.3344 0.2692 0.041 Uiso calc U . R 1 . .
C C19 -0.1941(3) 0.2921(3) 0.1195(2) 0.0391(7) Uani d . . . 1 . .
H H19 -0.2757 0.2552 0.1108 0.047 Uiso calc U . R 1 . .
C C20 -0.0877(3) 0.2977(2) 0.0376(2) 0.0323(6) Uani d . . . 1 . .
C C21 -0.1000(4) 0.2462(3) -0.0645(2) 0.0502(9) Uani d . . . 1 . .
H H21A -0.0353 0.1712 -0.0618 0.075 Uiso calc U . R 1 . .
H H21B -0.0749 0.3047 -0.1293 0.075 Uiso calc U . R 1 . .
H H21C -0.1977 0.2292 -0.0686 0.075 Uiso calc U . R 1 . .
C C22 0.0321(3) 0.3500(3) 0.0531(2) 0.0340(6) Uani d . . . 1 . .
H H22 0.1072 0.3534 -0.0016 0.041 Uiso calc U . R 1 . .
C C23 0.0441(3) 0.3971(2) 0.1460(2) 0.0304(6) Uani d . . . 1 . .
H H23 0.1266 0.4326 0.1552 0.036 Uiso calc U . R 1 . .
C C24 -0.0651(3) 0.3924(2) 0.22632(19) 0.0233(5) Uani d . . . 1 . .
C C25 0.3758(3) 0.4289(3) 0.3916(2) 0.0367(7) Uani d . . . 1 . .
H H25A 0.3021 0.4619 0.4405 0.055 Uiso calc U . R 1 . .
H H25B 0.3325 0.4153 0.3263 0.055 Uiso calc U . R 1 . .
H H25C 0.4457 0.4863 0.3694 0.055 Uiso calc U . R 1 . .
N N1 0.3410(2) 0.20081(18) 0.49884(16) 0.0218(4) Uani d . . . 1 . .
N N2 0.0490(2) 0.35080(19) 0.42036(16) 0.0241(4) Uani d . . . 1 . .
H H2 0.1411 0.3465 0.4054 0.029 Uiso calc U . R 1 . .
N N3 -0.1299(2) 0.26535(18) 0.54528(16) 0.0222(4) Uani d . . . 1 . .
H H3 -0.2056 0.3125 0.5199 0.027 Uiso calc U . R 1 . .
O O1 0.0199(2) 0.55861(17) 0.31462(16) 0.0400(5) Uani d . . . 1 . .
O O2 -0.1964(2) 0.47067(17) 0.39392(14) 0.0335(5) Uani d . . . 1 . .
O O3 0.5542(2) 0.2388(2) 0.3829(2) 0.0548(7) Uani d . . . 1 . .
O O4 0.5152(2) 0.31603(18) 0.55680(17) 0.0400(5) Uani d . . . 1 . .
S S1 0.45981(7) 0.29230(6) 0.45995(6) 0.02776(18) Uani d . . . 1 . .
S S2 -0.05421(7) 0.45381(5) 0.34505(5) 0.02590(17) Uani d . . . 1 . .

loop_
_atom_site_aniso_label
_atom_site_aniso_U_11
_atom_site_aniso_U_22
_atom_site_aniso_U_33
_atom_site_aniso_U_12
_atom_site_aniso_U_13
_atom_site_aniso_U_23
O6 0.109(13) 0.101(11) 0.087(12) -0.012(11) 0.003(11) 0.006(7)
C26 0.204(17) 0.124(11) 0.076(7) -0.133(12) -0.066(8) 0.045(6)
C27 0.052(5) 0.103(8) 0.129(8) -0.040(5) -0.025(6) 0.035(6)
C28 0.112(9) 0.141(10) 0.066(6) 0.004(8) 0.030(7) 0.022(6)
C29 0.30(3) 0.125(13) 0.094(14) -0.018(16) -0.087(16) 0.013(11)
O5 0.056(4) 0.272(14) 0.171(8) 0.052(6) 0.068(5) 0.147(10)
C1 0.0220(12) 0.0205(12) 0.0198(11) -0.0032(9) -0.0039(9) -0.0068(9)
C2 0.0175(11) 0.0200(11) 0.0196(11) -0.0037(9) 0.0000(9) -0.0069(9)
C3 0.0217(12) 0.0207(12) 0.0186(11) -0.0025(9) -0.0020(9) -0.0061(9)
C4 0.0196(12) 0.0339(14) 0.0273(13) -0.0040(10) 0.0002(10) -0.0091(11)
C5 0.0246(13) 0.0395(15) 0.0246(13) -0.0114(11) 0.0029(10) -0.0053(11)
C6 0.0288(14) 0.0304(14) 0.0270(13) -0.0096(11) -0.0039(11) 0.0018(11)
C7 0.0208(12) 0.0264(13) 0.0273(13) -0.0041(10) -0.0048(10) -0.0027(10)
C8 0.0173(11) 0.0175(11) 0.0205(11) -0.0026(8) -0.0007(9) -0.0047(9)
C9 0.0244(12) 0.0230(12) 0.0244(12) -0.0067(10) 0.0023(10) -0.0096(10)
C10 0.0170(11) 0.0174(11) 0.0227(11) -0.0028(8) 0.0011(9) -0.0075(9)
C11 0.0257(13) 0.0301(14) 0.0310(14) -0.0084(10) 0.0054(11) -0.0166(11)
C12 0.0378(15) 0.0344(15) 0.0304(14) -0.0036(12) -0.0054(12) -0.0117(12)
C13 0.0165(11) 0.0251(12) 0.0256(12) -0.0059(9) -0.0036(9) -0.0068(10)
C14 0.0183(12) 0.0271(13) 0.0320(14) -0.0018(10) -0.0007(10) -0.0049(11)
C15 0.0202(12) 0.0292(14) 0.0446(16) -0.0040(10) -0.0056(12) 0.0046(12)
C16 0.0369(16) 0.0429(17) 0.0340(15) -0.0108(13) -0.0125(13) 0.0046(13)
C17 0.056(2) 0.0484(19) 0.0244(14) -0.0101(15) -0.0065(13) -0.0110(13)
C18 0.0336(15) 0.0442(17) 0.0268(14) -0.0133(13) 0.0066(11) -0.0083(12)
C19 0.0400(17) 0.0478(18) 0.0354(15) -0.0193(14) -0.0017(13) -0.0132(13)
C20 0.0451(17) 0.0281(14) 0.0240(13) -0.0046(12) -0.0014(12) -0.0052(11)
C21 0.070(2) 0.054(2) 0.0324(16) -0.0140(18) -0.0002(16) -0.0195(15)
C22 0.0381(16) 0.0358(15) 0.0270(14) -0.0046(12) 0.0093(12) -0.0069(11)
C23 0.0297(14) 0.0326(15) 0.0286(13) -0.0069(11) 0.0002(11) -0.0033(11)
C24 0.0304(13) 0.0202(12) 0.0185(11) -0.0040(10) -0.0022(10) -0.0003(9)
C25 0.0502(18) 0.0286(15) 0.0314(14) -0.0133(13) -0.0009(13) -0.0001(11)
N1 0.0197(10) 0.0217(10) 0.0264(11) -0.0080(8) 0.0036(8) -0.0081(8)
N2 0.0237(11) 0.0257(11) 0.0220(10) -0.0033(8) -0.0019(8) -0.0011(8)
N3 0.0193(10) 0.0226(10) 0.0237(10) -0.0001(8) -0.0026(8) -0.0028(8)
O1 0.0643(14) 0.0240(10) 0.0329(10) -0.0146(9) -0.0070(10) -0.0006(8)
O2 0.0400(11) 0.0308(10) 0.0256(9) 0.0107(8) 0.0000(8) -0.0052(8)
O3 0.0406(13) 0.0446(13) 0.0835(17) -0.0189(10) 0.0382(12) -0.0286(12)
O4 0.0372(11) 0.0365(11) 0.0489(12) -0.0172(9) -0.0159(9) -0.0008(9)
S1 0.0221(3) 0.0256(3) 0.0375(4) -0.0093(2) 0.0056(3) -0.0087(3)
S2 0.0363(4) 0.0196(3) 0.0212(3) -0.0013(2) -0.0037(3) -0.0029(2)

loop_
_atom_type_symbol
_atom_type_description
_atom_type_scat_dispersion_real
_atom_type_scat_dispersion_imag
_atom_type_scat_source
C C 0.0033 0.0016 'International Tables Vol C Tables 4.2.6.8 and 6.1.1.4'
H H 0.0000 0.0000 'International Tables Vol C Tables 4.2.6.8 and 6.1.1.4'
N N 0.0061 0.0033 'International Tables Vol C Tables 4.2.6.8 and 6.1.1.4'
O O 0.0106 0.0060 'International Tables Vol C Tables 4.2.6.8 and 6.1.1.4'
S S 0.1246 0.1234 'International Tables Vol C Tables 4.2.6.8 and 6.1.1.4'

loop_
_geom_angle_atom_site_label_1
_geom_angle_atom_site_label_2
_geom_angle_atom_site_label_3
_geom_angle
C27 O6 C28 103.(3)
C27 C26 H26A 109.5
C27 C26 H26B 109.5
H26A C26 H26B 109.5
C27 C26 H26C 109.5
H26A C26 H26C 109.5
H26B C26 H26C 109.5
O5 C27 O6 105.(2)
O5 C27 C26 149.7(15)
O6 C27 C26 104.8(14)
C29 C28 O6 107.5(19)
C29 C28 H28A 110.2
O6 C28 H28A 110.2
C29 C28 H28B 110.2
O6 C28 H28B 110.2
H28A C28 H28B 108.5
C28 C29 H29A 109.5
C28 C29 H29B 109.5
H29A C29 H29B 109.5
C28 C29 H29C 109.5
H29A C29 H29C 109.5
H29B C29 H29C 109.5
N2 C1 N3 130.7(2)
N2 C1 C8 120.5(2)
N3 C1 C8 108.75(19)
C7 C2 C3 119.0(2)
C7 C2 C8 132.0(2)
C3 C2 C8 108.6(2)
C4 C3 C2 123.1(2)
C4 C3 N3 127.9(2)
C2 C3 N3 108.9(2)
C3 C4 C5 117.2(2)
C3 C4 H4 121.4
C5 C4 H4 121.4
C4 C5 C6 120.9(2)
C4 C5 H5 119.6
C6 C5 H5 119.6
C5 C6 C7 121.1(2)
C5 C6 H6 119.5
C7 C6 H6 119.5
C2 C7 C6 118.7(2)
C2 C7 H7 120.6
C6 C7 H7 120.6
C2 C8 C1 101.54(18)
C2 C8 C9 112.15(18)
C1 C8 C9 109.04(18)
C2 C8 C10 119.15(19)
C1 C8 C10 112.16(18)
C9 C8 C10 102.78(18)
C11 C9 C8 105.21(18)
C11 C9 H9A 110.7
C8 C9 H9A 110.7
C11 C9 H9B 110.7
C8 C9 H9B 110.7
H9A C9 H9B 108.8
N1 C10 C13 111.38(19)
N1 C10 C8 103.07(17)
C13 C10 C8 112.24(18)
N1 C10 H10 110.0
C13 C10 H10 110.0
C8 C10 H10 110.0
N1 C11 C9 102.35(18)
N1 C11 H11A 111.3
C9 C11 H11A 111.3
N1 C11 H11B 111.3
C9 C11 H11B 111.3
H11A C11 H11B 109.2
C13 C12 C17 120.4(3)
C13 C12 H12 119.8
C17 C12 H12 119.8
C12 C13 C14 119.0(2)
C12 C13 C10 119.3(2)
C14 C13 C10 121.4(2)
C15 C14 C13 120.7(2)
C15 C14 H14 119.6
C13 C14 H14 119.6
C16 C15 C14 120.0(3)
C16 C15 H15 120.0
C14 C15 H15 120.0
C15 C16 C17 120.0(3)
C15 C16 H16 120.0
C17 C16 H16 120.0
C16 C17 C12 120.0(3)
C16 C17 H17 120.0
C12 C17 H17 120.0
C19 C18 C24 118.8(2)
C19 C18 H18 120.6
C24 C18 H18 120.6
C20 C19 C18 121.9(3)
C20 C19 H19 119.1
C18 C19 H19 119.1
C19 C20 C22 118.0(2)
C19 C20 C21 120.9(3)
C22 C20 C21 121.1(3)
C20 C21 H21A 109.5
C20 C21 H21B 109.5
H21A C21 H21B 109.5
C20 C21 H21C 109.5
H21A C21 H21C 109.5
H21B C21 H21C 109.5
C23 C22 C20 121.4(3)
C23 C22 H22 119.3
C20 C22 H22 119.3
C22 C23 C24 119.6(2)
C22 C23 H23 120.2
C24 C23 H23 120.2
C23 C24 C18 120.3(2)
C23 C24 S2 120.7(2)
C18 C24 S2 119.0(2)
S1 C25 H25A 109.5
S1 C25 H25B 109.5
H25A C25 H25B 109.5
S1 C25 H25C 109.5
H25A C25 H25C 109.5
H25B C25 H25C 109.5
C11 N1 C10 113.33(18)
C11 N1 S1 119.93(16)
C10 N1 S1 120.83(15)
C1 N2 S2 122.91(18)
C1 N2 H2 118.5
S2 N2 H2 118.5
C1 N3 C3 111.8(2)
C1 N3 H3 124.1
C3 N3 H3 124.1
O4 S1 O3 119.15(15)
O4 S1 N1 107.34(11)
O3 S1 N1 106.06(11)
O4 S1 C25 107.23(13)
O3 S1 C25 108.31(15)
N1 S1 C25 108.36(13)
O1 S2 O2 117.40(12)
O1 S2 N2 107.39(12)
O2 S2 N2 112.61(11)
O1 S2 C24 107.80(12)
O2 S2 C24 107.51(12)
N2 S2 C24 103.09(11)

loop_
_geom_bond_atom_site_label_1
_geom_bond_atom_site_label_2
_geom_bond_distance
O6 C27 1.31(3)
O6 C28 1.49(2)
C26 C27 1.491(16)
C26 H26A 0.98
C26 H26B 0.98
C26 H26C 0.98
C27 O5 1.093(13)
C28 C29 1.44(3)
C28 H28A 0.99
C28 H28B 0.99
C29 H29A 0.98
C29 H29B 0.98
C29 H29C 0.98
C1 N2 1.295(3)
C1 N3 1.340(3)
C1 C8 1.535(3)
C2 C7 1.382(3)
C2 C3 1.395(3)
C2 C8 1.516(3)
C3 C4 1.380(3)
C3 N3 1.411(3)
C4 C5 1.384(4)
C4 H4 0.95
C5 C6 1.389(4)
C5 H5 0.95
C6 C7 1.395(3)
C6 H6 0.95
C7 H7 0.95
C8 C9 1.549(3)
C8 C10 1.566(3)
C9 C11 1.517(3)
C9 H9A 0.99
C9 H9B 0.99
C10 N1 1.486(3)
C10 C13 1.510(3)
C10 H10 1.0
C11 N1 1.481(3)
C11 H11A 0.99
C11 H11B 0.99
C12 C13 1.390(3)
C12 C17 1.394(4)
C12 H12 0.95
C13 C14 1.391(3)
C14 C15 1.388(4)
C14 H14 0.95
C15 C16 1.383(4)
C15 H15 0.95
C16 C17 1.387(4)
C16 H16 0.95
C17 H17 0.95
C18 C19 1.388(4)
C18 C24 1.390(4)
C18 H18 0.95
C19 C20 1.383(4)
C19 H19 0.95
C20 C22 1.392(4)
C20 C21 1.510(4)
C21 H21A 0.98
C21 H21B 0.98
C21 H21C 0.98
C22 C23 1.378(4)
C22 H22 0.95
C23 C24 1.388(3)
C23 H23 0.95
C24 S2 1.760(2)
C25 S1 1.745(3)
C25 H25A 0.98
C25 H25B 0.98
C25 H25C 0.98
N1 S1 1.6209(19)
N2 S2 1.621(2)
N2 H2 0.88
N3 H3 0.88
O1 S2 1.437(2)
O2 S2 1.448(2)
O3 S1 1.431(2)
O4 S1 1.430(2)
